data_7035829
loop_
_publ_author_name
'Patel, Dipti'
'Wooles, Ashley'
'Cornish, Andrew D.'
'Steven, Lindsey'
'Davies, E. Stephen'
'Evans, David J.'
'McMaster, Jonathan'
'Lewis, William'
'Blake, Alexander J.'
'Liddle, Stephen T.'

_publ_section_title
;
 Synthesis and characterisation of halide, separated ion pair, and hydride
 cyclopentadienyl iron bis(diphenylphosphino)ethane derivatives.
;
_journal_issue 31
_journal_name_full 'Dalton transactions (Cambridge, England : 2003)'
_journal_page_first 14159
_journal_page_last 14177
_journal_paper_doi 10.1039/c5dt00704f
_journal_volume 44
_journal_year 2015
_chemical_formula_moiety 'C34 H37 Cl Fe P2 Si'
_chemical_formula_sum 'C34 H37 Cl Fe P2 Si'
_chemical_formula_weight 626.97
_chemical_name_systematic
; 
 ? 
;
_space_group_IT_number 14
_symmetry_cell_setting monoclinic
_symmetry_space_group_name_Hall '-P 2ybc'
_symmetry_space_group_name_H-M 'P 1 21/c 1'
_atom_sites_solution_hydrogens 'geom, Me from difmap'
_atom_sites_solution_primary direct
_atom_sites_solution_secondary difmap
_audit_creation_method
;
CrysAlisPro, Oxford Diffraction Ltd.,
Version 1.171.33.52 (release 06-11-2009 CrysAlis171 .NET)
(compiled Nov  6 2009,16:24:50)
;
_audit_update_record
;
2015-05-11 deposited with the CCDC.
2015-07-07 downloaded from the CCDC.
;
_cell_angle_alpha 90.00
_cell_angle_beta 103.301(3)
_cell_angle_gamma 90.00
_cell_formula_units_Z 8
_cell_length_a 10.4704(3)
_cell_length_b 31.8885(6)
_cell_length_c 18.9757(5)
_cell_measurement_reflns_used 25752
_cell_measurement_temperature 90(2)
_cell_measurement_theta_max 73.3
_cell_measurement_theta_min 3.66
_cell_volume 6165.8(3)
_computing_cell_refinement
;
CrysAlisPro, Oxford Diffraction Ltd.,
Version 1.171.34.36 (release 02-08-2010 CrysAlis171 .NET)
(compiled Nov  6 2009,16:24:50)
;
_computing_data_collection
;
CrysAlisPro, Oxford Diffraction Ltd.,
Version 1.171.34.36 (release 02-08-2010 CrysAlis171 .NET)
(compiled Nov  6 2009,16:24:50)
;
_computing_data_reduction
;
CrysAlisPro, Oxford Diffraction Ltd.,
Version 1.171.34.36 (release 02-08-2010 CrysAlis171 .NET)
(compiled Nov  6 2009,16:24:50)
;
_computing_molecular_graphics 'SHELXTL (Sheldrick, 2008)'
_computing_publication_material 'enCIFer(Allen et al.,2004);PLATON(Spek,2003)'
_computing_structure_refinement 'SHELXL-97 (Sheldrick, 1997)'
_computing_structure_solution 'SHELXS-97 (Sheldrick, 1990)'
_diffrn_ambient_temperature 90(2)
_diffrn_detector_area_resol_mean 10.3613
_diffrn_measured_fraction_theta_full 0.983
_diffrn_measured_fraction_theta_max 0.958
_diffrn_measurement_device_type 'SuperNova, Single source at offset), Atlas'
_diffrn_measurement_method '\w scans'
_diffrn_radiation_monochromator mirror
_diffrn_radiation_source 'SuperNova (Cu) X-ray Source'
_diffrn_radiation_type CuK\a
_diffrn_radiation_wavelength 1.54184
_diffrn_reflns_av_R_equivalents 0.0771
_diffrn_reflns_av_sigmaI/netI 0.0570
_diffrn_reflns_limit_h_max 9
_diffrn_reflns_limit_h_min -12
_diffrn_reflns_limit_k_max 39
_diffrn_reflns_limit_k_min -38
_diffrn_reflns_limit_l_max 23
_diffrn_reflns_limit_l_min -23
_diffrn_reflns_number 47504
_diffrn_reflns_theta_full 67.50
_diffrn_reflns_theta_max 73.40
_diffrn_reflns_theta_min 3.66
_diffrn_standards_decay_% 0
_diffrn_standards_number 0
_exptl_absorpt_coefficient_mu 6.235
_exptl_absorpt_correction_T_max 1.02
_exptl_absorpt_correction_T_min 0.282
_exptl_absorpt_correction_type analytical
_exptl_absorpt_process_details
;
CrysAlisPro, Oxford Diffraction Ltd., 
Version 1.171.34.36 (release 02-08-2010 CrysAlis171 .NET) 
(compiled Jan  5 2010,16:28:46) 
Analytical numeric absorption correction using a multifaceted crystal 
model based on expressions derived by R.C. Clark & J.S. Reid. 
(Clark, R. C. & Reid, J. S. (1995). Acta Cryst. A51, 887-897) 
;
_exptl_crystal_colour green
_exptl_crystal_density_diffrn 1.351
_exptl_crystal_density_method 'not measured'
_exptl_crystal_description tablet
_exptl_crystal_F_000 2624
_exptl_crystal_size_max 0.3864
_exptl_crystal_size_mid 0.1494
_exptl_crystal_size_min 0.0472
_refine_diff_density_max 0.861
_refine_diff_density_min -0.501
_refine_diff_density_rms 0.120
_refine_ls_extinction_method none
_refine_ls_goodness_of_fit_ref 1.148
_refine_ls_hydrogen_treatment constr
_refine_ls_matrix_type full
_refine_ls_number_parameters 709
_refine_ls_number_reflns 11875
_refine_ls_number_restraints 0
_refine_ls_restrained_S_all 1.148
_refine_ls_R_factor_all 0.0960
_refine_ls_R_factor_gt 0.0763
_refine_ls_shift/su_max 0.000
_refine_ls_shift/su_mean 0.000
_refine_ls_structure_factor_coef Fsqd
_refine_ls_weighting_details 'calc w=1/[\s^2^(Fo^2^)+(0.0629P)^2^+38.9133P] where P=(Fo^2^+2Fc^2^)/3'
_refine_ls_weighting_scheme calc
_refine_ls_wR_factor_gt 0.1866
_refine_ls_wR_factor_ref 0.1969
_reflns_number_gt 9486
_reflns_number_total 11875
_reflns_threshold_expression I>2\s(I)
_cod_data_source_file c5dt00704f2.cif
_cod_data_source_block 3Cl
_cod_depositor_comments 'Adding full bibliography for 7035824--7035849.cif.'
_cod_original_cell_volume 6165.7(3)
_cod_database_code 7035829

loop_
_symmetry_equiv_pos_as_xyz
'x, y, z'
'-x, y+1/2, -z+1/2'
'-x, -y, -z'
'x, -y-1/2, z-1/2'

loop_
_atom_site_label
_atom_site_type_symbol
_atom_site_fract_x
_atom_site_fract_y
_atom_site_fract_z
_atom_site_U_iso_or_equiv
_atom_site_adp_type
_atom_site_occupancy
_atom_site_symmetry_multiplicity
_atom_site_calc_flag
_atom_site_refinement_flags
Fe1 Fe 0.82063(9) 0.10793(2) 0.32351(5) 0.0165(2) Uani 1 1 d .
Fe2 Fe 0.26352(9) 0.34135(3) 0.17480(5) 0.0169(2) Uani 1 1 d .
Cl1 Cl 0.99060(14) 0.13527(4) 0.27702(7) 0.0219(3) Uani 1 1 d .
Cl2 Cl 0.47003(14) 0.31089(4) 0.20465(7) 0.0226(3) Uani 1 1 d .
P1 P 0.71984(14) 0.09579(4) 0.21036(7) 0.0173(3) Uani 1 1 d .
P2 P 0.71993(15) 0.16850(4) 0.30759(8) 0.0182(3) Uani 1 1 d .
P3 P 0.28922(15) 0.34711(4) 0.29271(7) 0.0184(3) Uani 1 1 d .
P4 P 0.16963(14) 0.28081(4) 0.18603(8) 0.0178(3) Uani 1 1 d .
Si1 Si 1.07808(16) 0.02723(4) 0.37172(8) 0.0205(3) Uani 1 1 d .
Si2 Si 0.48433(17) 0.41863(5) 0.12207(9) 0.0225(3) Uani 1 1 d .
C1 C 0.7013(6) 0.14703(16) 0.1625(3) 0.0210(12) Uani 1 1 d .
H1B H 0.7863 0.1556 0.1525 0.025 Uiso 1 1 calc R
H1A H 0.6362 0.1445 0.1157 0.025 Uiso 1 1 calc R
C2 C 0.6556(6) 0.17981(17) 0.2100(3) 0.0235(12) Uani 1 1 d .
H2A H 0.5585 0.1802 0.1991 0.028 Uiso 1 1 calc R
H2B H 0.6860 0.2079 0.1987 0.028 Uiso 1 1 calc R
C3 C 0.5536(6) 0.07323(16) 0.1850(3) 0.0226(12) Uani 1 1 d .
C4 C 0.4902(6) 0.06865(18) 0.1122(3) 0.0265(13) Uani 1 1 d .
H4 H 0.5312 0.0785 0.0757 0.032 Uiso 1 1 calc R
C5 C 0.3663(7) 0.04960(18) 0.0925(4) 0.0329(15) Uani 1 1 d .
H5 H 0.3232 0.0469 0.0428 0.039 Uiso 1 1 calc R
C6 C 0.3074(7) 0.03476(19) 0.1457(4) 0.0358(16) Uani 1 1 d .
H6 H 0.2244 0.0213 0.1322 0.043 Uiso 1 1 calc R
C7 C 0.3670(7) 0.0391(2) 0.2172(4) 0.0352(15) Uani 1 1 d .
H7 H 0.3244 0.0295 0.2533 0.042 Uiso 1 1 calc R
C8 C 0.4912(7) 0.05789(19) 0.2374(4) 0.0307(14) Uani 1 1 d .
H8 H 0.5333 0.0602 0.2872 0.037 Uiso 1 1 calc R
C9 C 0.7972(5) 0.06213(17) 0.1535(3) 0.0186(11) Uani 1 1 d .
C10 C 0.8964(6) 0.07687(17) 0.1213(3) 0.0222(12) Uani 1 1 d .
H10 H 0.9225 0.1055 0.1265 0.027 Uiso 1 1 calc R
C11 C 0.9560(6) 0.04997(18) 0.0820(3) 0.0250(13) Uani 1 1 d .
H11 H 1.0218 0.0603 0.0595 0.030 Uiso 1 1 calc R
C12 C 0.9208(7) 0.00774(18) 0.0749(3) 0.0267(13) Uani 1 1 d .
H12 H 0.9631 -0.0107 0.0481 0.032 Uiso 1 1 calc R
C13 C 0.8242(6) -0.00705(17) 0.1069(3) 0.0232(12) Uani 1 1 d .
H13 H 0.7993 -0.0357 0.1019 0.028 Uiso 1 1 calc R
C14 C 0.7631(6) 0.01980(18) 0.1464(3) 0.0234(12) Uani 1 1 d .
H14 H 0.6974 0.0092 0.1689 0.028 Uiso 1 1 calc R
C15 C 0.8137(6) 0.21548(17) 0.3440(3) 0.0210(12) Uani 1 1 d .
C16 C 0.9353(6) 0.21191(17) 0.3888(3) 0.0227(12) Uani 1 1 d .
H16 H 0.9734 0.1849 0.3993 0.027 Uiso 1 1 calc R
C17 C 1.0044(7) 0.24729(19) 0.4193(3) 0.0280(14) Uani 1 1 d .
H17 H 1.0891 0.2445 0.4504 0.034 Uiso 1 1 calc R
C18 C 0.9481(7) 0.28671(18) 0.4038(4) 0.0314(15) Uani 1 1 d .
H18 H 0.9938 0.3110 0.4250 0.038 Uiso 1 1 calc R
C19 C 0.8258(7) 0.29053(18) 0.3576(4) 0.0321(15) Uani 1 1 d .
H19 H 0.7884 0.3175 0.3464 0.039 Uiso 1 1 calc R
C20 C 0.7571(7) 0.25518(17) 0.3274(3) 0.0252(13) Uani 1 1 d .
H20 H 0.6728 0.2579 0.2959 0.030 Uiso 1 1 calc R
C21 C 0.5734(6) 0.17473(16) 0.3442(3) 0.0220(12) Uani 1 1 d .
C22 C 0.5777(6) 0.19642(18) 0.4089(3) 0.0232(12) Uani 1 1 d .
H22 H 0.6576 0.2085 0.4348 0.028 Uiso 1 1 calc R
C23 C 0.4643(7) 0.2002(2) 0.4352(3) 0.0316(15) Uani 1 1 d .
H23 H 0.4676 0.2151 0.4789 0.038 Uiso 1 1 calc R
C24 C 0.3474(7) 0.1825(2) 0.3986(4) 0.0323(15) Uani 1 1 d .
H24 H 0.2705 0.1854 0.4167 0.039 Uiso 1 1 calc R
C25 C 0.3433(7) 0.16068(19) 0.3356(4) 0.0300(14) Uani 1 1 d .
H25 H 0.2636 0.1482 0.3102 0.036 Uiso 1 1 calc R
C26 C 0.4561(6) 0.15692(18) 0.3093(3) 0.0266(13) Uani 1 1 d .
H26 H 0.4522 0.1416 0.2659 0.032 Uiso 1 1 calc R
C27 C 0.9330(6) 0.05868(16) 0.3835(3) 0.0196(12) Uani 1 1 d .
C28 C 0.7977(6) 0.04911(16) 0.3659(3) 0.0223(12) Uani 1 1 d .
H28 H 0.7593 0.0257 0.3379 0.027 Uiso 1 1 calc R
C29 C 0.7271(7) 0.07981(17) 0.3966(3) 0.0242(13) Uani 1 1 d .
H29 H 0.6350 0.0806 0.3926 0.029 Uiso 1 1 calc R
C30 C 0.8199(7) 0.10872(18) 0.4340(3) 0.0263(14) Uani 1 1 d .
H30 H 0.8012 0.1325 0.4601 0.032 Uiso 1 1 calc R
C31 C 0.9453(6) 0.09648(17) 0.4261(3) 0.0211(12) Uani 1 1 d .
H31 H 1.0250 0.1109 0.4457 0.025 Uiso 1 1 calc R
C32 C 1.0984(7) -0.01902(19) 0.4344(4) 0.0333(15) Uani 1 1 d .
H32A H 1.0178 -0.0358 0.4238 0.050 Uiso 1 1 calc R
H32C H 1.1159 -0.0092 0.4846 0.050 Uiso 1 1 calc R
H32B H 1.1720 -0.0362 0.4274 0.050 Uiso 1 1 calc R
C33 C 1.0557(7) 0.0072(2) 0.2778(3) 0.0334(15) Uani 1 1 d .
H33A H 0.9736 -0.0088 0.2646 0.050 Uiso 1 1 calc R
H33C H 1.1295 -0.0111 0.2748 0.050 Uiso 1 1 calc R
H33B H 1.0521 0.0308 0.2444 0.050 Uiso 1 1 calc R
C34 C 1.2267(7) 0.0609(2) 0.3972(4) 0.0386(17) Uani 1 1 d .
H34B H 1.3035 0.0452 0.3906 0.058 Uiso 1 1 calc R
H34C H 1.2397 0.0693 0.4480 0.058 Uiso 1 1 calc R
H34A H 1.2150 0.0859 0.3664 0.058 Uiso 1 1 calc R
C35 C 0.1854(6) 0.26819(17) 0.2831(3) 0.0227(12) Uani 1 1 d .
H35B H 0.1029 0.2754 0.2974 0.027 Uiso 1 1 calc R
H35A H 0.2014 0.2378 0.2911 0.027 Uiso 1 1 calc R
C36 C 0.2993(6) 0.29301(17) 0.3293(3) 0.0224(12) Uani 1 1 d .
H36A H 0.3841 0.2800 0.3269 0.027 Uiso 1 1 calc R
H36B H 0.2925 0.2934 0.3805 0.027 Uiso 1 1 calc R
C37 C -0.0076(6) 0.27592(17) 0.1501(3) 0.0241(13) Uani 1 1 d .
C38 C -0.0620(6) 0.25063(18) 0.0916(3) 0.0262(13) Uani 1 1 d .
H38 H -0.0064 0.2351 0.0681 0.031 Uiso 1 1 calc R
C39 C -0.1982(7) 0.2478(2) 0.0669(4) 0.0375(16) Uani 1 1 d .
H39 H -0.2345 0.2303 0.0268 0.045 Uiso 1 1 calc R
C40 C -0.2801(7) 0.2702(2) 0.1001(4) 0.0344(15) Uani 1 1 d .
H40 H -0.3726 0.2679 0.0835 0.041 Uiso 1 1 calc R
C41 C -0.2268(7) 0.2961(2) 0.1580(4) 0.0334(15) Uani 1 1 d .
H41 H -0.2829 0.3118 0.1810 0.040 Uiso 1 1 calc R
C42 C -0.0941(6) 0.29906(19) 0.1821(3) 0.0269(13) Uani 1 1 d .
H42 H -0.0590 0.3172 0.2215 0.032 Uiso 1 1 calc R
C43 C 0.2310(6) 0.23440(17) 0.1468(3) 0.0218(12) Uani 1 1 d .
C44 C 0.3069(6) 0.23882(17) 0.0975(3) 0.0246(13) Uani 1 1 d .
H44 H 0.3292 0.2661 0.0841 0.030 Uiso 1 1 calc R
C45 C 0.3524(6) 0.20351(19) 0.0664(3) 0.0272(13) Uani 1 1 d .
H45 H 0.4051 0.2069 0.0322 0.033 Uiso 1 1 calc R
C46 C 0.3200(7) 0.16394(19) 0.0857(3) 0.0313(15) Uani 1 1 d .
H46 H 0.3523 0.1399 0.0658 0.038 Uiso 1 1 calc R
C47 C 0.2399(7) 0.15921(19) 0.1345(3) 0.0307(14) Uani 1 1 d .
H47 H 0.2157 0.1319 0.1467 0.037 Uiso 1 1 calc R
C48 C 0.1953(7) 0.19402(18) 0.1652(3) 0.0281(14) Uani 1 1 d .
H48 H 0.1408 0.1907 0.1985 0.034 Uiso 1 1 calc R
C49 C 0.1622(6) 0.37022(16) 0.3344(3) 0.0204(12) Uani 1 1 d .
C50 C 0.0467(6) 0.38744(18) 0.2939(3) 0.0262(13) Uani 1 1 d .
H50 H 0.0323 0.3884 0.2426 0.031 Uiso 1 1 calc R
C51 C -0.0479(6) 0.40331(18) 0.3270(4) 0.0286(14) Uani 1 1 d .
H51 H -0.1275 0.4144 0.2986 0.034 Uiso 1 1 calc R
C52 C -0.0254(6) 0.40294(17) 0.4020(3) 0.0242(13) Uani 1 1 d .
H52 H -0.0901 0.4137 0.4250 0.029 Uiso 1 1 calc R
C53 C 0.0900(6) 0.38714(17) 0.4433(3) 0.0261(13) Uani 1 1 d .
H53 H 0.1056 0.3875 0.4946 0.031 Uiso 1 1 calc R
C54 C 0.1834(6) 0.37073(16) 0.4099(3) 0.0226(12) Uani 1 1 d .
H54 H 0.2628 0.3597 0.4386 0.027 Uiso 1 1 calc R
C55 C 0.4316(6) 0.37366(18) 0.3499(3) 0.0238(13) Uani 1 1 d .
C56 C 0.4266(6) 0.41732(18) 0.3562(3) 0.0267(13) Uani 1 1 d .
H56 H 0.3538 0.4323 0.3284 0.032 Uiso 1 1 calc R
C57 C 0.5257(7) 0.43883(19) 0.4023(4) 0.0309(14) Uani 1 1 d .
H57 H 0.5199 0.4684 0.4060 0.037 Uiso 1 1 calc R
C58 C 0.6330(6) 0.4182(2) 0.4430(4) 0.0309(14) Uani 1 1 d .
H58 H 0.7008 0.4332 0.4749 0.037 Uiso 1 1 calc R
C59 C 0.6398(7) 0.3751(2) 0.4366(4) 0.0322(15) Uani 1 1 d .
H59 H 0.7135 0.3605 0.4644 0.039 Uiso 1 1 calc R
C60 C 0.5414(6) 0.35282(19) 0.3903(3) 0.0277(13) Uani 1 1 d .
H60 H 0.5487 0.3233 0.3861 0.033 Uiso 1 1 calc R
C61 C 0.3223(6) 0.39210(17) 0.1166(3) 0.0207(12) Uani 1 1 d .
C62 C 0.2130(6) 0.40329(17) 0.1450(3) 0.0219(12) Uani 1 1 d .
H62 H 0.2121 0.4257 0.1780 0.026 Uiso 1 1 calc R
C63 C 0.1044(6) 0.37621(19) 0.1172(3) 0.0262(13) Uani 1 1 d .
H63 H 0.0202 0.3772 0.1280 0.031 Uiso 1 1 calc R
C64 C 0.1474(6) 0.34742(18) 0.0703(3) 0.0252(13) Uani 1 1 d .
H64 H 0.0963 0.3256 0.0436 0.030 Uiso 1 1 calc R
C65 C 0.2777(6) 0.35677(17) 0.0700(3) 0.0223(12) Uani 1 1 d .
H65 H 0.3293 0.3420 0.0430 0.027 Uiso 1 1 calc R
C66 C 0.5656(8) 0.3913(2) 0.0574(4) 0.0385(17) Uani 1 1 d .
H66A H 0.5827 0.3620 0.0725 0.058 Uiso 1 1 calc R
H66C H 0.6488 0.4053 0.0570 0.058 Uiso 1 1 calc R
H66B H 0.5082 0.3921 0.0087 0.058 Uiso 1 1 calc R
C67 C 0.5961(8) 0.4194(3) 0.2133(4) 0.047(2) Uani 1 1 d .
H67A H 0.6142 0.3905 0.2306 0.070 Uiso 1 1 calc R
H67C H 0.5547 0.4348 0.2468 0.070 Uiso 1 1 calc R
H67B H 0.6786 0.4331 0.2107 0.070 Uiso 1 1 calc R
C68 C 0.4519(7) 0.4741(2) 0.0915(4) 0.0376(16) Uani 1 1 d .
H68B H 0.5315 0.4861 0.0810 0.056 Uiso 1 1 calc R
H68C H 0.4263 0.4904 0.1298 0.056 Uiso 1 1 calc R
H68A H 0.3808 0.4748 0.0477 0.056 Uiso 1 1 calc R

loop_
_atom_site_aniso_label
_atom_site_aniso_U_11
_atom_site_aniso_U_22
_atom_site_aniso_U_33
_atom_site_aniso_U_23
_atom_site_aniso_U_13
_atom_site_aniso_U_12
Fe1 0.0165(5) 0.0122(4) 0.0216(4) 0.0007(3) 0.0060(4) 0.0003(3)
Fe2 0.0154(5) 0.0148(4) 0.0216(4) 0.0019(3) 0.0066(4) 0.0005(3)
Cl1 0.0171(7) 0.0211(6) 0.0292(7) 0.0010(5) 0.0089(5) -0.0021(5)
Cl2 0.0160(7) 0.0228(6) 0.0299(7) 0.0014(5) 0.0074(5) 0.0032(5)
P1 0.0156(8) 0.0146(6) 0.0227(7) -0.0006(5) 0.0063(6) 0.0001(5)
P2 0.0176(8) 0.0128(6) 0.0245(7) -0.0005(5) 0.0054(6) 0.0005(5)
P3 0.0194(8) 0.0147(6) 0.0220(7) 0.0007(5) 0.0067(6) 0.0012(5)
P4 0.0159(8) 0.0152(6) 0.0243(7) 0.0009(5) 0.0083(6) 0.0007(5)
Si1 0.0194(9) 0.0154(6) 0.0268(8) 0.0026(6) 0.0059(6) 0.0021(6)
Si2 0.0208(9) 0.0182(7) 0.0309(8) 0.0016(6) 0.0108(7) -0.0021(6)
C1 0.020(3) 0.016(2) 0.026(3) 0.003(2) 0.005(2) 0.003(2)
C2 0.027(4) 0.016(2) 0.026(3) 0.003(2) 0.004(3) 0.006(2)
C3 0.022(3) 0.015(2) 0.030(3) -0.003(2) 0.003(2) 0.004(2)
C4 0.022(4) 0.022(3) 0.033(3) -0.002(2) 0.001(3) 0.004(2)
C5 0.026(4) 0.021(3) 0.045(4) -0.006(3) -0.005(3) 0.006(3)
C6 0.015(3) 0.024(3) 0.067(5) -0.001(3) 0.005(3) 0.001(2)
C7 0.027(4) 0.028(3) 0.051(4) 0.002(3) 0.011(3) -0.002(3)
C8 0.033(4) 0.022(3) 0.039(3) 0.000(2) 0.012(3) 0.003(3)
C9 0.010(3) 0.020(3) 0.026(3) 0.000(2) 0.005(2) 0.004(2)
C10 0.024(3) 0.016(2) 0.026(3) 0.001(2) 0.006(2) 0.004(2)
C11 0.027(4) 0.026(3) 0.025(3) 0.006(2) 0.013(3) 0.005(2)
C12 0.037(4) 0.019(3) 0.027(3) 0.000(2) 0.012(3) 0.007(3)
C13 0.020(3) 0.017(2) 0.032(3) -0.001(2) 0.005(3) -0.002(2)
C14 0.023(3) 0.022(3) 0.026(3) 0.001(2) 0.008(2) 0.001(2)
C15 0.024(3) 0.018(2) 0.025(3) -0.003(2) 0.012(2) -0.002(2)
C16 0.022(3) 0.019(3) 0.029(3) -0.003(2) 0.009(3) 0.002(2)
C17 0.027(4) 0.029(3) 0.032(3) -0.008(2) 0.012(3) -0.008(3)
C18 0.038(4) 0.018(3) 0.045(4) -0.012(3) 0.024(3) -0.011(3)
C19 0.043(5) 0.015(3) 0.047(4) -0.002(2) 0.027(3) -0.003(3)
C20 0.029(4) 0.014(2) 0.036(3) 0.001(2) 0.016(3) 0.004(2)
C21 0.020(3) 0.014(2) 0.032(3) 0.007(2) 0.007(2) 0.005(2)
C22 0.016(3) 0.023(3) 0.031(3) 0.002(2) 0.007(2) 0.001(2)
C23 0.037(4) 0.032(3) 0.031(3) 0.006(3) 0.017(3) 0.004(3)
C24 0.025(4) 0.039(3) 0.036(3) 0.016(3) 0.015(3) 0.009(3)
C25 0.021(4) 0.025(3) 0.044(4) 0.008(3) 0.007(3) -0.003(2)
C26 0.023(4) 0.020(3) 0.037(3) -0.003(2) 0.005(3) 0.001(2)
C27 0.022(3) 0.012(2) 0.024(3) 0.005(2) 0.005(2) 0.002(2)
C28 0.027(4) 0.013(2) 0.029(3) 0.008(2) 0.012(3) -0.002(2)
C29 0.030(4) 0.023(3) 0.024(3) 0.007(2) 0.014(3) 0.005(2)
C30 0.043(4) 0.021(3) 0.017(3) 0.003(2) 0.011(3) 0.008(3)
C31 0.019(3) 0.019(3) 0.022(3) 0.004(2) -0.001(2) 0.002(2)
C32 0.040(4) 0.023(3) 0.040(4) 0.012(3) 0.016(3) 0.011(3)
C33 0.028(4) 0.039(4) 0.033(3) -0.006(3) 0.007(3) 0.009(3)
C34 0.022(4) 0.028(3) 0.064(5) -0.002(3) 0.004(3) -0.001(3)
C35 0.029(4) 0.016(2) 0.025(3) 0.003(2) 0.008(3) 0.003(2)
C36 0.026(3) 0.018(3) 0.025(3) 0.002(2) 0.010(2) 0.004(2)
C37 0.020(3) 0.019(3) 0.035(3) 0.007(2) 0.010(3) 0.000(2)
C38 0.025(4) 0.025(3) 0.028(3) 0.003(2) 0.005(3) -0.001(2)
C39 0.035(4) 0.034(3) 0.039(4) 0.007(3) 0.000(3) -0.008(3)
C40 0.018(4) 0.045(4) 0.038(4) 0.015(3) 0.000(3) -0.004(3)
C41 0.025(4) 0.033(3) 0.043(4) 0.009(3) 0.011(3) 0.008(3)
C42 0.023(4) 0.026(3) 0.033(3) 0.003(2) 0.010(3) -0.001(2)
C43 0.018(3) 0.019(3) 0.028(3) -0.001(2) 0.006(2) 0.003(2)
C44 0.026(4) 0.017(3) 0.031(3) -0.004(2) 0.007(3) -0.001(2)
C45 0.022(4) 0.030(3) 0.030(3) -0.005(2) 0.008(3) 0.005(3)
C46 0.034(4) 0.023(3) 0.032(3) -0.006(2) -0.004(3) 0.011(3)
C47 0.035(4) 0.021(3) 0.032(3) -0.001(2) -0.001(3) 0.000(3)
C48 0.036(4) 0.019(3) 0.028(3) 0.000(2) 0.004(3) -0.001(3)
C49 0.019(3) 0.015(2) 0.028(3) -0.001(2) 0.009(2) -0.004(2)
C50 0.028(4) 0.021(3) 0.030(3) -0.004(2) 0.008(3) 0.001(2)
C51 0.021(4) 0.021(3) 0.042(4) -0.001(2) 0.005(3) 0.001(2)
C52 0.018(3) 0.016(2) 0.042(3) -0.004(2) 0.014(3) -0.003(2)
C53 0.030(4) 0.019(3) 0.032(3) -0.003(2) 0.014(3) -0.008(2)
C54 0.025(3) 0.016(2) 0.030(3) -0.002(2) 0.012(3) -0.003(2)
C55 0.029(4) 0.023(3) 0.023(3) -0.002(2) 0.013(3) -0.002(2)
C56 0.020(3) 0.024(3) 0.036(3) -0.001(2) 0.007(3) 0.000(2)
C57 0.026(4) 0.024(3) 0.044(4) -0.010(3) 0.011(3) -0.006(3)
C58 0.012(3) 0.049(4) 0.034(3) -0.010(3) 0.009(3) -0.004(3)
C59 0.019(4) 0.039(4) 0.036(3) -0.002(3) 0.001(3) 0.002(3)
C60 0.025(4) 0.027(3) 0.030(3) -0.001(2) 0.004(3) 0.001(3)
C61 0.016(3) 0.022(3) 0.025(3) 0.006(2) 0.007(2) 0.004(2)
C62 0.022(3) 0.016(2) 0.030(3) 0.008(2) 0.012(2) 0.003(2)
C63 0.023(4) 0.028(3) 0.031(3) 0.010(2) 0.011(3) 0.007(2)
C64 0.028(4) 0.022(3) 0.025(3) 0.006(2) 0.004(3) -0.006(2)
C65 0.030(4) 0.020(3) 0.020(3) 0.005(2) 0.013(2) 0.001(2)
C66 0.040(5) 0.031(3) 0.052(4) -0.007(3) 0.026(4) -0.005(3)
C67 0.036(5) 0.057(5) 0.042(4) 0.009(3) -0.002(3) -0.019(4)
C68 0.031(4) 0.024(3) 0.062(5) 0.005(3) 0.020(4) -0.003(3)

loop_
_atom_type_symbol
_atom_type_description
_atom_type_scat_dispersion_real
_atom_type_scat_dispersion_imag
_atom_type_scat_source
C C 0.0181 0.0091 'International Tables Vol C Tables 4.2.6.8 and 6.1.1.4'
H H 0.0000 0.0000 'International Tables Vol C Tables 4.2.6.8 and 6.1.1.4'
Si Si 0.2541 0.3302 'International Tables Vol C Tables 4.2.6.8 and 6.1.1.4'
P P 0.2955 0.4335 'International Tables Vol C Tables 4.2.6.8 and 6.1.1.4'
Cl Cl 0.3639 0.7018 'International Tables Vol C Tables 4.2.6.8 and 6.1.1.4'
Fe Fe -1.1336 3.1974 'International Tables Vol C Tables 4.2.6.8 and 6.1.1.4'

loop_
_geom_angle_atom_site_label_1
_geom_angle_atom_site_label_2
_geom_angle_atom_site_label_3
_geom_angle
C28 Fe1 C29 40.3(2)
C28 Fe1 C30 66.2(2)
C29 Fe1 C30 39.4(2)
C28 Fe1 C31 65.7(2)
C29 Fe1 C31 66.2(2)
C30 Fe1 C31 39.1(2)
C28 Fe1 C27 39.2(2)
C29 Fe1 C27 67.2(2)
C30 Fe1 C27 66.6(2)
C31 Fe1 C27 39.7(2)
C28 Fe1 P2 139.10(18)
C29 Fe1 P2 100.78(17)
C30 Fe1 P2 90.85(16)
C31 Fe1 P2 117.13(16)
C27 Fe1 P2 156.18(16)
C28 Fe1 P1 98.47(17)
C29 Fe1 P1 112.48(19)
C30 Fe1 P1 150.1(2)
C31 Fe1 P1 157.86(16)
C27 Fe1 P1 118.32(16)
P2 Fe1 P1 85.00(6)
C28 Fe1 Cl1 130.64(18)
C29 Fe1 Cl1 158.95(19)
C30 Fe1 Cl1 123.54(19)
C31 Fe1 Cl1 92.86(17)
C27 Fe1 Cl1 95.86(16)
P2 Fe1 Cl1 90.18(6)
P1 Fe1 Cl1 86.15(6)
C64 Fe2 C65 39.1(2)
C64 Fe2 C62 66.3(2)
C65 Fe2 C62 65.7(2)
C64 Fe2 C63 39.9(2)
C65 Fe2 C63 66.4(2)
C62 Fe2 C63 40.0(2)
C64 Fe2 C61 67.1(2)
C65 Fe2 C61 40.0(2)
C62 Fe2 C61 39.3(2)
C63 Fe2 C61 67.4(2)
C64 Fe2 P3 150.35(19)
C65 Fe2 P3 158.63(17)
C62 Fe2 P3 99.22(17)
C63 Fe2 P3 112.56(18)
C61 Fe2 P3 118.82(16)
C64 Fe2 P4 89.88(16)
C65 Fe2 P4 115.50(16)
C62 Fe2 P4 139.94(17)
C63 Fe2 P4 101.37(18)
C61 Fe2 P4 155.09(17)
P3 Fe2 P4 85.84(6)
C64 Fe2 Cl2 125.35(19)
C65 Fe2 Cl2 93.72(18)
C62 Fe2 Cl2 128.77(17)
C63 Fe2 Cl2 159.57(17)
C61 Fe2 Cl2 94.63(16)
P3 Fe2 Cl2 84.11(6)
P4 Fe2 Cl2 91.21(6)
C9 P1 C3 97.8(3)
C9 P1 C1 103.7(3)
C3 P1 C1 103.3(3)
C9 P1 Fe1 119.95(19)
C3 P1 Fe1 122.4(2)
C1 P1 Fe1 107.18(19)
C21 P2 C15 101.0(3)
C21 P2 C2 102.4(3)
C15 P2 C2 104.9(3)
C21 P2 Fe1 117.48(17)
C15 P2 Fe1 118.0(2)
C2 P2 Fe1 111.24(18)
C55 P3 C49 97.4(3)
C55 P3 C36 103.8(3)
C49 P3 C36 101.2(3)
C55 P3 Fe2 122.17(19)
C49 P3 Fe2 122.5(2)
C36 P3 Fe2 106.67(19)
C37 P4 C43 101.5(3)
C37 P4 C35 101.7(3)
C43 P4 C35 105.5(3)
C37 P4 Fe2 118.45(18)
C43 P4 Fe2 117.5(2)
C35 P4 Fe2 110.30(19)
C33 Si1 C34 111.2(4)
C33 Si1 C32 108.0(3)
C34 Si1 C32 108.9(3)
C33 Si1 C27 111.8(3)
C34 Si1 C27 108.2(3)
C32 Si1 C27 108.8(3)
C67 Si2 C66 109.6(4)
C67 Si2 C68 108.0(4)
C66 Si2 C68 108.5(3)
C67 Si2 C61 115.2(3)
C66 Si2 C61 107.3(3)
C68 Si2 C61 108.2(3)
C2 C1 P1 108.9(4)
C2 C1 H1B 109.9
P1 C1 H1B 109.9
C2 C1 H1A 109.9
P1 C1 H1A 109.9
H1B C1 H1A 108.3
C1 C2 P2 111.5(4)
C1 C2 H2A 109.3
P2 C2 H2A 109.3
C1 C2 H2B 109.3
P2 C2 H2B 109.3
H2A C2 H2B 108.0
C4 C3 C8 118.2(6)
C4 C3 P1 120.4(5)
C8 C3 P1 121.3(5)
C3 C4 C5 120.7(6)
C3 C4 H4 119.7
C5 C4 H4 119.7
C6 C5 C4 119.6(6)
C6 C5 H5 120.2
C4 C5 H5 120.2
C7 C6 C5 120.9(6)
C7 C6 H6 119.6
C5 C6 H6 119.6
C6 C7 C8 119.9(7)
C6 C7 H7 120.0
C8 C7 H7 120.0
C3 C8 C7 120.7(6)
C3 C8 H8 119.6
C7 C8 H8 119.6
C14 C9 C10 118.7(5)
C14 C9 P1 119.0(4)
C10 C9 P1 122.1(4)
C11 C10 C9 120.0(5)
C11 C10 H10 120.0
C9 C10 H10 120.0
C10 C11 C12 120.8(6)
C10 C11 H11 119.6
C12 C11 H11 119.6
C13 C12 C11 119.5(5)
C13 C12 H12 120.2
C11 C12 H12 120.2
C12 C13 C14 120.3(5)
C12 C13 H13 119.9
C14 C13 H13 119.9
C13 C14 C9 120.6(5)
C13 C14 H14 119.7
C9 C14 H14 119.7
C16 C15 C20 120.0(5)
C16 C15 P2 120.5(4)
C20 C15 P2 119.4(5)
C15 C16 C17 120.9(6)
C15 C16 H16 119.6
C17 C16 H16 119.6
C18 C17 C16 119.3(6)
C18 C17 H17 120.3
C16 C17 H17 120.3
C19 C18 C17 120.0(6)
C19 C18 H18 120.0
C17 C18 H18 120.0
C18 C19 C20 120.5(6)
C18 C19 H19 119.8
C20 C19 H19 119.8
C19 C20 C15 119.3(6)
C19 C20 H20 120.4
C15 C20 H20 120.4
C26 C21 C22 118.1(6)
C26 C21 P2 120.3(5)
C22 C21 P2 121.6(5)
C23 C22 C21 119.9(6)
C23 C22 H22 120.1
C21 C22 H22 120.1
C24 C23 C22 120.9(6)
C24 C23 H23 119.6
C22 C23 H23 119.6
C25 C24 C23 119.4(6)
C25 C24 H24 120.3
C23 C24 H24 120.3
C24 C25 C26 119.8(6)
C24 C25 H25 120.1
C26 C25 H25 120.1
C21 C26 C25 122.0(6)
C21 C26 H26 119.0
C25 C26 H26 119.0
C28 C27 C31 105.6(5)
C28 C27 Si1 130.7(4)
C31 C27 Si1 123.0(4)
C28 C27 Fe1 68.4(3)
C31 C27 Fe1 69.5(3)
Si1 C27 Fe1 134.0(3)
C27 C28 C29 109.9(5)
C27 C28 Fe1 72.4(3)
C29 C28 Fe1 69.9(3)
C27 C28 H28 125.0
C29 C28 H28 125.0
Fe1 C28 H28 124.3
C30 C29 C28 107.0(6)
C30 C29 Fe1 71.1(3)
C28 C29 Fe1 69.9(3)
C30 C29 H29 126.5
C28 C29 H29 126.5
Fe1 C29 H29 124.2
C29 C30 C31 108.5(5)
C29 C30 Fe1 69.5(3)
C31 C30 Fe1 70.9(3)
C29 C30 H30 125.7
C31 C30 H30 125.7
Fe1 C30 H30 125.4
C30 C31 C27 109.0(5)
C30 C31 Fe1 69.9(3)
C27 C31 Fe1 70.8(3)
C30 C31 H31 125.5
C27 C31 H31 125.5
Fe1 C31 H31 125.4
Si1 C32 H32A 109.5
Si1 C32 H32C 109.5
H32A C32 H32C 109.5
Si1 C32 H32B 109.5
H32A C32 H32B 109.5
H32C C32 H32B 109.5
Si1 C33 H33A 109.5
Si1 C33 H33C 109.5
H33A C33 H33C 109.5
Si1 C33 H33B 109.5
H33A C33 H33B 109.5
H33C C33 H33B 109.5
Si1 C34 H34B 109.5
Si1 C34 H34C 109.5
H34B C34 H34C 109.5
Si1 C34 H34A 109.5
H34B C34 H34A 109.5
H34C C34 H34A 109.5
C36 C35 P4 109.7(4)
C36 C35 H35B 109.7
P4 C35 H35B 109.7
C36 C35 H35A 109.7
P4 C35 H35A 109.7
H35B C35 H35A 108.2
C35 C36 P3 107.3(4)
C35 C36 H36A 110.3
P3 C36 H36A 110.3
C35 C36 H36B 110.3
P3 C36 H36B 110.3
H36A C36 H36B 108.5
C38 C37 C42 117.6(6)
C38 C37 P4 122.9(5)
C42 C37 P4 119.5(5)
C37 C38 C39 120.4(6)
C37 C38 H38 119.8
C39 C38 H38 119.8
C40 C39 C38 120.6(7)
C40 C39 H39 119.7
C38 C39 H39 119.7
C39 C40 C41 119.5(7)
C39 C40 H40 120.2
C41 C40 H40 120.2
C42 C41 C40 120.1(6)
C42 C41 H41 120.0
C40 C41 H41 120.0
C41 C42 C37 121.8(6)
C41 C42 H42 119.1
C37 C42 H42 119.1
C44 C43 C48 119.6(5)
C44 C43 P4 120.5(4)
C48 C43 P4 119.9(5)
C43 C44 C45 120.8(5)
C43 C44 H44 119.6
C45 C44 H44 119.6
C46 C45 C44 119.6(6)
C46 C45 H45 120.2
C44 C45 H45 120.2
C45 C46 C47 119.9(6)
C45 C46 H46 120.1
C47 C46 H46 120.1
C48 C47 C46 120.4(6)
C48 C47 H47 119.8
C46 C47 H47 119.8
C47 C48 C43 119.7(6)
C47 C48 H48 120.2
C43 C48 H48 120.2
C50 C49 C54 118.4(5)
C50 C49 P3 122.7(4)
C54 C49 P3 118.9(5)
C51 C50 C49 121.0(6)
C51 C50 H50 119.5
C49 C50 H50 119.5
C50 C51 C52 119.5(6)
C50 C51 H51 120.3
C52 C51 H51 120.3
C53 C52 C51 120.4(6)
C53 C52 H52 119.8
C51 C52 H52 119.8
C52 C53 C54 119.9(6)
C52 C53 H53 120.0
C54 C53 H53 120.0
C53 C54 C49 120.7(6)
C53 C54 H54 119.7
C49 C54 H54 119.7
C60 C55 C56 118.0(6)
C60 C55 P3 124.0(4)
C56 C55 P3 117.9(5)
C57 C56 C55 120.8(6)
C57 C56 H56 119.6
C55 C56 H56 119.6
C58 C57 C56 121.2(6)
C58 C57 H57 119.4
C56 C57 H57 119.4
C57 C58 C59 118.5(6)
C57 C58 H58 120.7
C59 C58 H58 120.7
C58 C59 C60 121.3(6)
C58 C59 H59 119.4
C60 C59 H59 119.4
C59 C60 C55 120.2(6)
C59 C60 H60 119.9
C55 C60 H60 119.9
C62 C61 C65 104.7(5)
C62 C61 Si2 131.6(4)
C65 C61 Si2 123.1(4)
C62 C61 Fe2 68.9(3)
C65 C61 Fe2 68.5(3)
Si2 C61 Fe2 132.8(3)
C61 C62 C63 110.5(5)
C61 C62 Fe2 71.9(3)
C63 C62 Fe2 70.1(3)
C61 C62 H62 124.7
C63 C62 H62 124.7
Fe2 C62 H62 124.9
C64 C63 C62 106.4(5)
C64 C63 Fe2 69.8(3)
C62 C63 Fe2 70.0(3)
C64 C63 H63 126.8
C62 C63 H63 126.8
Fe2 C63 H63 125.0
C65 C64 C63 108.3(5)
C65 C64 Fe2 70.6(3)
C63 C64 Fe2 70.3(3)
C65 C64 H64 125.8
C63 C64 H64 125.8
Fe2 C64 H64 124.9
C64 C65 C61 110.0(5)
C64 C65 Fe2 70.3(3)
C61 C65 Fe2 71.5(3)
C64 C65 H65 125.0
C61 C65 H65 125.0
Fe2 C65 H65 124.8
Si2 C66 H66A 109.5
Si2 C66 H66C 109.5
H66A C66 H66C 109.5
Si2 C66 H66B 109.5
H66A C66 H66B 109.5
H66C C66 H66B 109.5
Si2 C67 H67A 109.5
Si2 C67 H67C 109.5
H67A C67 H67C 109.5
Si2 C67 H67B 109.5
H67A C67 H67B 109.5
H67C C67 H67B 109.5
Si2 C68 H68B 109.5
Si2 C68 H68C 109.5
H68B C68 H68C 109.5
Si2 C68 H68A 109.5
H68B C68 H68A 109.5
H68C C68 H68A 109.5

loop_
_geom_bond_atom_site_label_1
_geom_bond_atom_site_label_2
_geom_bond_distance
Fe1 C28 2.077(5)
Fe1 C29 2.077(6)
Fe1 C30 2.098(5)
Fe1 C31 2.111(6)
Fe1 C27 2.128(5)
Fe1 P2 2.1881(15)
Fe1 P1 2.1980(16)
Fe1 Cl1 2.3298(16)
Fe2 C64 2.084(6)
Fe2 C65 2.087(5)
Fe2 C62 2.088(5)
Fe2 C63 2.090(6)
Fe2 C61 2.128(5)
Fe2 P3 2.1989(16)
Fe2 P4 2.1990(15)
Fe2 Cl2 2.3187(16)
P1 C9 1.837(6)
P1 C3 1.842(6)
P1 C1 1.858(5)
P2 C21 1.835(6)
P2 C15 1.836(6)
P2 C2 1.854(6)
P3 C55 1.837(6)
P3 C49 1.850(6)
P3 C36 1.854(6)
P4 C37 1.830(6)
P4 C43 1.838(6)
P4 C35 1.855(6)
Si1 C33 1.857(6)
Si1 C34 1.860(7)
Si1 C32 1.875(6)
Si1 C27 1.876(6)
Si2 C67 1.853(7)
Si2 C66 1.863(7)
Si2 C68 1.867(7)
Si2 C61 1.878(6)
C1 C2 1.528(8)
C1 H1B 0.9900
C1 H1A 0.9900
C2 H2A 0.9900
C2 H2B 0.9900
C3 C4 1.396(8)
C3 C8 1.398(9)
C4 C5 1.402(9)
C4 H4 0.9500
C5 C6 1.381(10)
C5 H5 0.9500
C6 C7 1.365(10)
C6 H6 0.9500
C7 C8 1.402(10)
C7 H7 0.9500
C8 H8 0.9500
C9 C14 1.395(8)
C9 C10 1.403(8)
C10 C11 1.376(8)
C10 H10 0.9500
C11 C12 1.394(8)
C11 H11 0.9500
C12 C13 1.377(9)
C12 H12 0.9500
C13 C14 1.388(8)
C13 H13 0.9500
C14 H14 0.9500
C15 C16 1.363(9)
C15 C20 1.402(8)
C16 C17 1.393(8)
C16 H16 0.9500
C17 C18 1.391(9)
C17 H17 0.9500
C18 C19 1.381(10)
C18 H18 0.9500
C19 C20 1.388(9)
C19 H19 0.9500
C20 H20 0.9500
C21 C26 1.377(9)
C21 C22 1.400(8)
C22 C23 1.395(9)
C22 H22 0.9500
C23 C24 1.381(10)
C23 H23 0.9500
C24 C25 1.375(10)
C24 H24 0.9500
C25 C26 1.389(9)
C25 H25 0.9500
C26 H26 0.9500
C27 C28 1.412(8)
C27 C31 1.441(8)
C28 C29 1.429(8)
C28 H28 0.9500
C29 C30 1.407(9)
C29 H29 0.9500
C30 C31 1.410(9)
C30 H30 0.9500
C31 H31 0.9500
C32 H32A 0.9800
C32 H32C 0.9800
C32 H32B 0.9800
C33 H33A 0.9800
C33 H33C 0.9800
C33 H33B 0.9800
C34 H34B 0.9800
C34 H34C 0.9800
C34 H34A 0.9800
C35 C36 1.529(8)
C35 H35B 0.9900
C35 H35A 0.9900
C36 H36A 0.9900
C36 H36B 0.9900
C37 C38 1.385(9)
C37 C42 1.410(9)
C38 C39 1.398(10)
C38 H38 0.9500
C39 C40 1.375(10)
C39 H39 0.9500
C40 C41 1.386(10)
C40 H40 0.9500
C41 C42 1.362(9)
C41 H41 0.9500
C42 H42 0.9500
C43 C44 1.367(8)
C43 C48 1.407(8)
C44 C45 1.405(8)
C44 H44 0.9500
C45 C46 1.378(9)
C45 H45 0.9500
C46 C47 1.394(10)
C46 H46 0.9500
C47 C48 1.384(9)
C47 H47 0.9500
C48 H48 0.9500
C49 C50 1.389(9)
C49 C54 1.398(8)
C50 C51 1.385(9)
C50 H50 0.9500
C51 C52 1.388(9)
C51 H51 0.9500
C52 C53 1.376(9)
C52 H52 0.9500
C53 C54 1.384(8)
C53 H53 0.9500
C54 H54 0.9500
C55 C60 1.394(9)
C55 C56 1.399(8)
C56 C57 1.376(9)
C56 H56 0.9500
C57 C58 1.375(10)
C57 H57 0.9500
C58 C59 1.384(10)
C58 H58 0.9500
C59 C60 1.386(9)
C59 H59 0.9500
C60 H60 0.9500
C61 C62 1.418(8)
C61 C65 1.443(8)
C62 C63 1.429(9)
C62 H62 0.9500
C63 C64 1.423(9)
C63 H63 0.9500
C64 C65 1.397(9)
C64 H64 0.9500
C65 H65 0.9500
C66 H66A 0.9800
C66 H66C 0.9800
C66 H66B 0.9800
C67 H67A 0.9800
C67 H67C 0.9800
C67 H67B 0.9800
C68 H68B 0.9800
C68 H68C 0.9800
C68 H68A 0.9800

loop_
_geom_torsion_atom_site_label_1
_geom_torsion_atom_site_label_2
_geom_torsion_atom_site_label_3
_geom_torsion_atom_site_label_4
_geom_torsion
C28 Fe1 P1 C9 -71.8(3)
C29 Fe1 P1 C9 -111.1(3)
C30 Fe1 P1 C9 -127.8(4)
C31 Fe1 P1 C9 -29.4(5)
C27 Fe1 P1 C9 -35.9(3)
P2 Fe1 P1 C9 149.3(2)
Cl1 Fe1 P1 C9 58.7(2)
C28 Fe1 P1 C3 51.7(3)
C29 Fe1 P1 C3 12.4(3)
C30 Fe1 P1 C3 -4.2(4)
C31 Fe1 P1 C3 94.1(5)
C27 Fe1 P1 C3 87.7(3)
P2 Fe1 P1 C3 -87.2(2)
Cl1 Fe1 P1 C3 -177.7(2)
C28 Fe1 P1 C1 170.5(3)
C29 Fe1 P1 C1 131.2(3)
C30 Fe1 P1 C1 114.5(4)
C31 Fe1 P1 C1 -147.1(5)
C27 Fe1 P1 C1 -153.6(3)
P2 Fe1 P1 C1 31.6(2)
Cl1 Fe1 P1 C1 -59.0(2)
C28 Fe1 P2 C21 4.2(4)
C29 Fe1 P2 C21 -10.6(3)
C30 Fe1 P2 C21 -49.0(3)
C31 Fe1 P2 C21 -79.2(3)
C27 Fe1 P2 C21 -67.4(5)
P1 Fe1 P2 C21 101.4(2)
Cl1 Fe1 P2 C21 -172.5(2)
C28 Fe1 P2 C15 125.5(3)
C29 Fe1 P2 C15 110.7(3)
C30 Fe1 P2 C15 72.3(3)
C31 Fe1 P2 C15 42.1(3)
C27 Fe1 P2 C15 53.9(5)
P1 Fe1 P2 C15 -137.3(2)
Cl1 Fe1 P2 C15 -51.2(2)
C28 Fe1 P2 C2 -113.3(3)
C29 Fe1 P2 C2 -128.1(3)
C30 Fe1 P2 C2 -166.4(3)
C31 Fe1 P2 C2 163.3(3)
C27 Fe1 P2 C2 175.1(5)
P1 Fe1 P2 C2 -16.1(2)
Cl1 Fe1 P2 C2 70.0(2)
C64 Fe2 P3 C55 -130.8(4)
C65 Fe2 P3 C55 -30.0(6)
C62 Fe2 P3 C55 -73.3(3)
C63 Fe2 P3 C55 -112.6(3)
C61 Fe2 P3 C55 -36.9(3)
P4 Fe2 P3 C55 146.8(2)
Cl2 Fe2 P3 C55 55.1(2)
C64 Fe2 P3 C49 -5.3(4)
C65 Fe2 P3 C49 95.5(5)
C62 Fe2 P3 C49 52.3(3)
C63 Fe2 P3 C49 12.9(3)
C61 Fe2 P3 C49 88.6(3)
P4 Fe2 P3 C49 -87.7(2)
Cl2 Fe2 P3 C49 -179.3(2)
C64 Fe2 P3 C36 110.3(4)
C65 Fe2 P3 C36 -148.9(5)
C62 Fe2 P3 C36 167.9(3)
C63 Fe2 P3 C36 128.5(3)
C61 Fe2 P3 C36 -155.8(3)
P4 Fe2 P3 C36 27.9(2)
Cl2 Fe2 P3 C36 -63.7(2)
C64 Fe2 P4 C37 -40.9(3)
C65 Fe2 P4 C37 -71.5(3)
C62 Fe2 P4 C37 10.4(4)
C63 Fe2 P4 C37 -2.4(3)
C61 Fe2 P4 C37 -62.5(5)
P3 Fe2 P4 C37 109.8(2)
Cl2 Fe2 P4 C37 -166.2(2)
C64 Fe2 P4 C43 81.7(3)
C65 Fe2 P4 C43 51.0(3)
C62 Fe2 P4 C43 132.9(3)
C63 Fe2 P4 C43 120.1(3)
C61 Fe2 P4 C43 60.1(5)
P3 Fe2 P4 C43 -127.7(2)
Cl2 Fe2 P4 C43 -43.7(2)
C64 Fe2 P4 C35 -157.3(3)
C65 Fe2 P4 C35 172.0(3)
C62 Fe2 P4 C35 -106.1(3)
C63 Fe2 P4 C35 -118.9(3)
C61 Fe2 P4 C35 -179.0(4)
P3 Fe2 P4 C35 -6.7(2)
Cl2 Fe2 P4 C35 77.3(2)
C9 P1 C1 C2 -172.0(4)
C3 P1 C1 C2 86.4(5)
Fe1 P1 C1 C2 -44.2(4)
P1 C1 C2 P2 31.4(5)
C21 P2 C2 C1 -133.2(4)
C15 P2 C2 C1 121.8(4)
Fe1 P2 C2 C1 -6.9(5)
C9 P1 C3 C4 -51.1(5)
C1 P1 C3 C4 55.1(5)
Fe1 P1 C3 C4 175.8(4)
C9 P1 C3 C8 124.9(5)
C1 P1 C3 C8 -129.0(5)
Fe1 P1 C3 C8 -8.3(5)
C8 C3 C4 C5 0.8(8)
P1 C3 C4 C5 176.8(4)
C3 C4 C5 C6 -0.8(9)
C4 C5 C6 C7 1.3(9)
C5 C6 C7 C8 -1.7(10)
C4 C3 C8 C7 -1.2(9)
P1 C3 C8 C7 -177.2(5)
C6 C7 C8 C3 1.7(10)
C3 P1 C9 C14 -38.9(5)
C1 P1 C9 C14 -144.7(5)
Fe1 P1 C9 C14 95.9(5)
C3 P1 C9 C10 145.9(5)
C1 P1 C9 C10 40.1(5)
Fe1 P1 C9 C10 -79.4(5)
C14 C9 C10 C11 1.6(9)
P1 C9 C10 C11 176.8(5)
C9 C10 C11 C12 -1.2(9)
C10 C11 C12 C13 0.7(9)
C11 C12 C13 C14 -0.5(9)
C12 C13 C14 C9 0.9(9)
C10 C9 C14 C13 -1.4(9)
P1 C9 C14 C13 -176.8(5)
C21 P2 C15 C16 119.6(5)
C2 P2 C15 C16 -134.3(5)
Fe1 P2 C15 C16 -9.8(5)
C21 P2 C15 C20 -58.0(5)
C2 P2 C15 C20 48.1(5)
Fe1 P2 C15 C20 172.5(4)
C20 C15 C16 C17 0.7(9)
P2 C15 C16 C17 -176.9(4)
C15 C16 C17 C18 0.1(9)
C16 C17 C18 C19 -1.0(9)
C17 C18 C19 C20 1.2(9)
C18 C19 C20 C15 -0.4(9)
C16 C15 C20 C19 -0.6(9)
P2 C15 C20 C19 177.1(5)
C15 P2 C21 C26 154.0(5)
C2 P2 C21 C26 45.9(5)
Fe1 P2 C21 C26 -76.3(5)
C15 P2 C21 C22 -27.9(5)
C2 P2 C21 C22 -135.9(5)
Fe1 P2 C21 C22 101.9(4)
C26 C21 C22 C23 -1.3(8)
P2 C21 C22 C23 -179.5(4)
C21 C22 C23 C24 0.4(9)
C22 C23 C24 C25 0.5(9)
C23 C24 C25 C26 -0.5(9)
C22 C21 C26 C25 1.3(8)
P2 C21 C26 C25 179.6(5)
C24 C25 C26 C21 -0.4(9)
C33 Si1 C27 C28 51.2(6)
C34 Si1 C27 C28 174.0(5)
C32 Si1 C27 C28 -68.0(6)
C33 Si1 C27 C31 -140.4(5)
C34 Si1 C27 C31 -17.6(5)
C32 Si1 C27 C31 100.5(5)
C33 Si1 C27 Fe1 -47.8(5)
C34 Si1 C27 Fe1 75.0(5)
C32 Si1 C27 Fe1 -166.9(4)
C29 Fe1 C27 C28 37.5(3)
C30 Fe1 C27 C28 80.4(4)
C31 Fe1 C27 C28 117.1(5)
P2 Fe1 C27 C28 100.6(5)
P1 Fe1 C27 C28 -66.7(3)
Cl1 Fe1 C27 C28 -155.5(3)
C28 Fe1 C27 C31 -117.1(5)
C29 Fe1 C27 C31 -79.7(4)
C30 Fe1 C27 C31 -36.7(4)
P2 Fe1 C27 C31 -16.5(6)
P1 Fe1 C27 C31 176.2(3)
Cl1 Fe1 C27 C31 87.4(3)
C28 Fe1 C27 Si1 126.4(6)
C29 Fe1 C27 Si1 163.8(5)
C30 Fe1 C27 Si1 -153.2(5)
C31 Fe1 C27 Si1 -116.5(6)
P2 Fe1 C27 Si1 -133.0(3)
P1 Fe1 C27 Si1 59.7(4)
Cl1 Fe1 C27 Si1 -29.1(4)
C31 C27 C28 C29 -0.1(6)
Si1 C27 C28 C29 169.8(4)
Fe1 C27 C28 C29 -60.0(4)
C31 C27 C28 Fe1 59.9(4)
Si1 C27 C28 Fe1 -130.1(5)
C29 Fe1 C28 C27 -119.8(5)
C30 Fe1 C28 C27 -81.7(4)
C31 Fe1 C28 C27 -38.6(3)
P2 Fe1 C28 C27 -142.7(3)
P1 Fe1 C28 C27 125.2(3)
Cl1 Fe1 C28 C27 33.0(4)
C30 Fe1 C28 C29 38.2(4)
C31 Fe1 C28 C29 81.2(4)
C27 Fe1 C28 C29 119.8(5)
P2 Fe1 C28 C29 -22.8(5)
P1 Fe1 C28 C29 -115.0(3)
Cl1 Fe1 C28 C29 152.8(3)
C27 C28 C29 C30 -0.2(6)
Fe1 C28 C29 C30 -61.8(4)
C27 C28 C29 Fe1 61.6(4)
C28 Fe1 C29 C30 117.0(5)
C31 Fe1 C29 C30 37.1(3)
C27 Fe1 C29 C30 80.5(4)
P2 Fe1 C29 C30 -78.0(3)
P1 Fe1 C29 C30 -167.0(3)
Cl1 Fe1 C29 C30 42.2(6)
C30 Fe1 C29 C28 -117.0(5)
C31 Fe1 C29 C28 -79.9(4)
C27 Fe1 C29 C28 -36.5(3)
P2 Fe1 C29 C28 165.0(3)
P1 Fe1 C29 C28 76.0(4)
Cl1 Fe1 C29 C28 -74.8(6)
C28 C29 C30 C31 0.5(6)
Fe1 C29 C30 C31 -60.5(4)
C28 C29 C30 Fe1 61.0(4)
C28 Fe1 C30 C29 -39.0(3)
C31 Fe1 C30 C29 -119.2(5)
C27 Fe1 C30 C29 -82.0(4)
P2 Fe1 C30 C29 106.1(3)
P1 Fe1 C30 C29 24.6(5)
Cl1 Fe1 C30 C29 -163.2(3)
C28 Fe1 C30 C31 80.2(4)
C29 Fe1 C30 C31 119.2(5)
C27 Fe1 C30 C31 37.2(3)
P2 Fe1 C30 C31 -134.8(3)
P1 Fe1 C30 C31 143.8(3)
Cl1 Fe1 C30 C31 -44.0(4)
C29 C30 C31 C27 -0.6(6)
Fe1 C30 C31 C27 -60.2(4)
C29 C30 C31 Fe1 59.6(4)
C28 C27 C31 C30 0.5(6)
Si1 C27 C31 C30 -170.5(4)
Fe1 C27 C31 C30 59.7(4)
C28 C27 C31 Fe1 -59.2(4)
Si1 C27 C31 Fe1 129.8(4)
C28 Fe1 C31 C30 -81.5(4)
C29 Fe1 C31 C30 -37.3(3)
C27 Fe1 C31 C30 -119.7(5)
P2 Fe1 C31 C30 52.9(4)
P1 Fe1 C31 C30 -128.6(4)
Cl1 Fe1 C31 C30 144.6(3)
C28 Fe1 C31 C27 38.1(3)
C29 Fe1 C31 C27 82.4(4)
C30 Fe1 C31 C27 119.7(5)
P2 Fe1 C31 C27 172.6(3)
P1 Fe1 C31 C27 -8.9(7)
Cl1 Fe1 C31 C27 -95.7(3)
C37 P4 C35 C36 -147.8(4)
C43 P4 C35 C36 106.6(4)
Fe2 P4 C35 C36 -21.2(4)
P4 C35 C36 P3 42.9(5)
C55 P3 C36 C35 -178.5(4)
C49 P3 C36 C35 80.9(4)
Fe2 P3 C36 C35 -48.2(4)
C43 P4 C37 C38 -17.5(5)
C35 P4 C37 C38 -126.3(5)
Fe2 P4 C37 C38 112.7(5)
C43 P4 C37 C42 163.3(5)
C35 P4 C37 C42 54.6(5)
Fe2 P4 C37 C42 -66.4(5)
C42 C37 C38 C39 -1.4(8)
P4 C37 C38 C39 179.4(5)
C37 C38 C39 C40 0.2(9)
C38 C39 C40 C41 0.8(10)
C39 C40 C41 C42 -0.6(10)
C40 C41 C42 C37 -0.7(9)
C38 C37 C42 C41 1.7(9)
P4 C37 C42 C41 -179.1(5)
C37 P4 C43 C44 114.6(5)
C35 P4 C43 C44 -139.7(5)
Fe2 P4 C43 C44 -16.2(6)
C37 P4 C43 C48 -62.7(5)
C35 P4 C43 C48 43.1(6)
Fe2 P4 C43 C48 166.5(4)
C48 C43 C44 C45 -1.6(9)
P4 C43 C44 C45 -178.9(5)
C43 C44 C45 C46 0.0(10)
C44 C45 C46 C47 1.6(10)
C45 C46 C47 C48 -1.7(10)
C46 C47 C48 C43 0.1(10)
C44 C43 C48 C47 1.5(9)
P4 C43 C48 C47 178.8(5)
C55 P3 C49 C50 132.2(5)
C36 P3 C49 C50 -122.0(5)
Fe2 P3 C49 C50 -3.8(6)
C55 P3 C49 C54 -47.3(5)
C36 P3 C49 C54 58.5(5)
Fe2 P3 C49 C54 176.7(3)
C54 C49 C50 C51 -2.5(8)
P3 C49 C50 C51 178.0(4)
C49 C50 C51 C52 1.6(9)
C50 C51 C52 C53 0.3(9)
C51 C52 C53 C54 -1.3(8)
C52 C53 C54 C49 0.4(8)
C50 C49 C54 C53 1.5(8)
P3 C49 C54 C53 -179.0(4)
C49 P3 C55 C60 124.4(5)
C36 P3 C55 C60 20.9(6)
Fe2 P3 C55 C60 -99.4(5)
C49 P3 C55 C56 -52.1(5)
C36 P3 C55 C56 -155.6(5)
Fe2 P3 C55 C56 84.1(5)
C60 C55 C56 C57 -1.5(9)
P3 C55 C56 C57 175.2(5)
C55 C56 C57 C58 0.5(10)
C56 C57 C58 C59 0.3(10)
C57 C58 C59 C60 -0.1(10)
C58 C59 C60 C55 -1.0(10)
C56 C55 C60 C59 1.7(9)
P3 C55 C60 C59 -174.8(5)
C67 Si2 C61 C62 68.4(7)
C66 Si2 C61 C62 -169.4(6)
C68 Si2 C61 C62 -52.5(6)
C67 Si2 C61 C65 -121.5(5)
C66 Si2 C61 C65 0.8(6)
C68 Si2 C61 C65 117.6(5)
C67 Si2 C61 Fe2 -31.1(6)
C66 Si2 C61 Fe2 91.2(5)
C68 Si2 C61 Fe2 -152.0(4)
C64 Fe2 C61 C62 80.2(4)
C65 Fe2 C61 C62 116.5(5)
C63 Fe2 C61 C62 36.7(4)
P3 Fe2 C61 C62 -67.4(4)
P4 Fe2 C61 C62 103.8(5)
Cl2 Fe2 C61 C62 -153.3(3)
C64 Fe2 C61 C65 -36.3(4)
C62 Fe2 C61 C65 -116.5(5)
C63 Fe2 C61 C65 -79.7(4)
P3 Fe2 C61 C65 176.1(3)
P4 Fe2 C61 C65 -12.7(6)
Cl2 Fe2 C61 C65 90.3(3)
C64 Fe2 C61 Si2 -152.1(5)
C65 Fe2 C61 Si2 -115.8(6)
C62 Fe2 C61 Si2 127.7(6)
C63 Fe2 C61 Si2 164.5(5)
P3 Fe2 C61 Si2 60.3(4)
P4 Fe2 C61 Si2 -128.5(4)
Cl2 Fe2 C61 Si2 -25.5(4)
C65 C61 C62 C63 -0.2(6)
Si2 C61 C62 C63 171.3(4)
Fe2 C61 C62 C63 -59.6(4)
C65 C61 C62 Fe2 59.4(4)
Si2 C61 C62 Fe2 -129.1(5)
C64 Fe2 C62 C61 -82.2(4)
C65 Fe2 C62 C61 -39.2(3)
C63 Fe2 C62 C61 -120.8(5)
P3 Fe2 C62 C61 124.9(3)
P4 Fe2 C62 C61 -140.5(3)
Cl2 Fe2 C62 C61 35.1(4)
C64 Fe2 C62 C63 38.6(3)
C65 Fe2 C62 C63 81.6(4)
C61 Fe2 C62 C63 120.8(5)
P3 Fe2 C62 C63 -114.3(3)
P4 Fe2 C62 C63 -19.8(5)
Cl2 Fe2 C62 C63 155.9(3)
C61 C62 C63 C64 0.0(6)
Fe2 C62 C63 C64 -60.7(4)
C61 C62 C63 Fe2 60.7(4)
C65 Fe2 C63 C64 37.2(3)
C62 Fe2 C63 C64 117.0(5)
C61 Fe2 C63 C64 80.8(4)
P3 Fe2 C63 C64 -166.1(3)
P4 Fe2 C63 C64 -75.9(3)
Cl2 Fe2 C63 C64 51.1(7)
C64 Fe2 C63 C62 -117.0(5)
C65 Fe2 C63 C62 -79.8(4)
C61 Fe2 C63 C62 -36.1(3)
P3 Fe2 C63 C62 77.0(3)
P4 Fe2 C63 C62 167.2(3)
Cl2 Fe2 C63 C62 -65.9(7)
C62 C63 C64 C65 0.2(6)
Fe2 C63 C64 C65 -60.6(4)
C62 C63 C64 Fe2 60.8(4)
C62 Fe2 C64 C65 80.0(4)
C63 Fe2 C64 C65 118.7(5)
C61 Fe2 C64 C65 37.1(3)
P3 Fe2 C64 C65 145.5(3)
P4 Fe2 C64 C65 -133.2(3)
Cl2 Fe2 C64 C65 -41.8(4)
C65 Fe2 C64 C63 -118.7(5)
C62 Fe2 C64 C63 -38.7(3)
C61 Fe2 C64 C63 -81.6(4)
P3 Fe2 C64 C63 26.7(5)
P4 Fe2 C64 C63 108.1(3)
Cl2 Fe2 C64 C63 -160.5(3)
C63 C64 C65 C61 -0.3(6)
Fe2 C64 C65 C61 -60.7(4)
C63 C64 C65 Fe2 60.4(4)
C62 C61 C65 C64 0.3(6)
Si2 C61 C65 C64 -172.1(4)
Fe2 C61 C65 C64 60.0(4)
C62 C61 C65 Fe2 -59.7(4)
Si2 C61 C65 Fe2 127.9(4)
C62 Fe2 C65 C64 -81.8(4)
C63 Fe2 C65 C64 -37.8(4)
C61 Fe2 C65 C64 -120.2(5)
P3 Fe2 C65 C64 -129.7(5)
P4 Fe2 C65 C64 53.9(4)
Cl2 Fe2 C65 C64 147.0(3)
C64 Fe2 C65 C61 120.2(5)
C62 Fe2 C65 C61 38.5(3)
C63 Fe2 C65 C61 82.4(4)
P3 Fe2 C65 C61 -9.4(7)
P4 Fe2 C65 C61 174.1(3)
Cl2 Fe2 C65 C61 -92.8(3)
